data_1551034
loop_
_publ_author_name
'Kadota, Kentaro'
'Duong, Nghia Tuan'
'Nishiyama, Yusuke'
'Sivaniah, Easan'
'Kitagawa, Susumu'
'Horike, Satoshi'

_publ_section_title
;
 Borohydride-containing coordination polymers: synthesis, air stability
 and dehydrogenation
;
_journal_name_full 'Chemical Science'
_journal_paper_doi 10.1039/C9SC00731H
_journal_year 2019
_chemical_formula_sum 'C24 H32 B3 P Zn'
_chemical_formula_weight 449.26
_space_group_crystal_system monoclinic
_space_group_IT_number 14
_space_group_name_Hall '-P 2yn'
_space_group_name_H-M_alt 'P 1 21/n 1'
_symmetry_space_group_name_Hall '-P 2yn'
_symmetry_space_group_name_H-M 'P 1 21/n 1'
_atom_sites_solution_hydrogens difmap
_audit_creation_method SHELXL-2017/1
_audit_update_record
;
2018-07-13 deposited with the CCDC.    2019-05-13 downloaded from the CCDC.
;
_cell_angle_alpha 90
_cell_angle_beta 99.342(3)
_cell_angle_gamma 90
_cell_formula_units_Z 4
_cell_length_a 7.6808(3)
_cell_length_b 25.6538(10)
_cell_length_c 12.9991(4)
_cell_measurement_reflns_used 12917
_cell_measurement_temperature 173(2)
_cell_measurement_theta_max 30.6930
_cell_measurement_theta_min 2.8210
_cell_volume 2527.39(16)
_computing_structure_refinement 'SHELXL-2017/1 (Sheldrick, 2017)'
_diffrn_ambient_temperature 173(2)
_diffrn_measured_fraction_theta_full 0.999
_diffrn_measured_fraction_theta_max 0.893
_diffrn_measurement_device_type 'Rotating-anode X-ray tube'
_diffrn_radiation_type MoK\a
_diffrn_radiation_wavelength 0.71073
_diffrn_reflns_av_R_equivalents 0.0425
_diffrn_reflns_av_unetI/netI 0.0395
_diffrn_reflns_Laue_measured_fraction_full 0.999
_diffrn_reflns_Laue_measured_fraction_max 0.893
_diffrn_reflns_limit_h_max 10
_diffrn_reflns_limit_h_min -10
_diffrn_reflns_limit_k_max 33
_diffrn_reflns_limit_k_min -37
_diffrn_reflns_limit_l_max 19
_diffrn_reflns_limit_l_min -15
_diffrn_reflns_number 35350
_diffrn_reflns_point_group_measured_fraction_full 0.999
_diffrn_reflns_point_group_measured_fraction_max 0.893
_diffrn_reflns_theta_full 25.242
_diffrn_reflns_theta_max 31.516
_diffrn_reflns_theta_min 2.802
_diffrn_source 'Rotating-anode X-ray tube'
_exptl_absorpt_coefficient_mu 1.042
_exptl_crystal_colour colorless
_exptl_crystal_density_diffrn 1.181
_exptl_crystal_description rod
_exptl_crystal_F_000 944
_exptl_crystal_size_max 0.4
_exptl_crystal_size_mid 0.2
_exptl_crystal_size_min 0.2
_refine_diff_density_max 0.404
_refine_diff_density_min -0.250
_refine_diff_density_rms 0.049
_refine_ls_extinction_method none
_refine_ls_goodness_of_fit_ref 1.032
_refine_ls_hydrogen_treatment refall
_refine_ls_matrix_type full
_refine_ls_number_parameters 390
_refine_ls_number_reflns 7534
_refine_ls_number_restraints 0
_refine_ls_restrained_S_all 1.032
_refine_ls_R_factor_all 0.0650
_refine_ls_R_factor_gt 0.0384
_refine_ls_shift/su_max 0.002
_refine_ls_shift/su_mean 0.000
_refine_ls_structure_factor_coef Fsqd
_refine_ls_weighting_details 'w=1/[\s^2^(Fo^2^)+(0.0434P)^2^+0.3645P] where P=(Fo^2^+2Fc^2^)/3'
_refine_ls_weighting_scheme calc
_refine_ls_wR_factor_gt 0.0820
_refine_ls_wR_factor_ref 0.0887
_reflns_Friedel_coverage 0.000
_reflns_number_gt 5453
_reflns_number_total 7534
_reflns_threshold_expression 'I > 2\s(I)'
_cod_data_source_file c9sc00731h2.cif
_cod_data_source_block PPh4Zn(BH4)3
_cod_database_code 1551034
_shelx_shelxl_version_number 2017/1
_shelx_space_group_comment
;
The symmetry employed for this shelxl refinement is uniquely defined
by the following loop, which should always be used as a source of
symmetry information in preference to the above space-group names.
They are only intended as comments.
;

loop_
_space_group_symop_operation_xyz
'x, y, z'
'-x+1/2, y+1/2, -z+1/2'
'-x, -y, -z'
'x-1/2, -y-1/2, z-1/2'

loop_
_atom_site_label
_atom_site_type_symbol
_atom_site_fract_x
_atom_site_fract_y
_atom_site_fract_z
_atom_site_U_iso_or_equiv
_atom_site_adp_type
_atom_site_occupancy
_atom_site_site_symmetry_order
_atom_site_calc_flag
Zn1 Zn 1.65791(2) 0.14348(2) 0.16022(2) 0.03724(7) Uani 1 1 d
P1 P 0.89168(5) 0.38370(2) 0.20968(3) 0.02646(9) Uani 1 1 d
C1 C 1.02401(19) 0.32913(6) 0.18593(11) 0.0306(3) Uani 1 1 d
C2 C 1.03715(19) 0.43868(6) 0.22621(11) 0.0302(3) Uani 1 1 d
C3 C 0.78736(19) 0.37468(6) 0.32152(11) 0.0303(3) Uani 1 1 d
C4 C 0.71731(18) 0.39463(6) 0.10273(11) 0.0286(3) Uani 1 1 d
C5 C 0.8120(2) 0.40971(7) 0.40370(12) 0.0368(3) Uani 1 1 d
C6 C 1.1881(2) 0.43551(7) 0.30162(13) 0.0404(4) Uani 1 1 d
H6 H 1.207(3) 0.4070(8) 0.3402(15) 0.050(5) Uiso 1 1 d
C7 C 1.0360(2) 0.28454(7) 0.24614(14) 0.0414(4) Uani 1 1 d
C8 C 1.0084(2) 0.48238(6) 0.16381(14) 0.0391(4) Uani 1 1 d
H8 H 0.910(3) 0.4847(7) 0.1146(15) 0.048(5) Uiso 1 1 d
C9 C 0.6687(2) 0.33348(7) 0.32074(14) 0.0425(4) Uani 1 1 d
C10 C 1.1250(2) 0.33403(8) 0.10641(14) 0.0444(4) Uani 1 1 d
C11 C 0.4484(2) 0.44016(7) 0.03840(14) 0.0425(4) Uani 1 1 d
H11 H 0.360(3) 0.4645(8) 0.0498(16) 0.057(6) Uiso 1 1 d
C12 C 0.5861(2) 0.43004(7) 0.11801(13) 0.0377(3) Uani 1 1 d
H12 H 0.591(3) 0.4481(7) 0.1820(15) 0.048(5) Uiso 1 1 d
C13 C 0.6014(3) 0.36238(8) 0.48390(16) 0.0534(5) Uani 1 1 d
C14 C 0.7081(2) 0.36945(7) 0.00764(12) 0.0383(4) Uani 1 1 d
H14 H 0.794(3) 0.3437(7) -0.0024(14) 0.044(5) Uiso 1 1 d
C15 C 0.7179(3) 0.40326(8) 0.48494(14) 0.0480(4) Uani 1 1 d
C16 C 0.4411(2) 0.41552(7) -0.05627(14) 0.0442(4) Uani 1 1 d
H16 H 0.347(3) 0.4238(8) -0.1116(17) 0.054(5) Uiso 1 1 d
B1 B 1.7659(3) 0.06346(9) 0.14001(17) 0.0466(5) Uani 1 1 d
H1 H 1.773(3) 0.0325(8) 0.2012(17) 0.061(6) Uiso 1 1 d
C17 C 1.3067(2) 0.47631(8) 0.31386(15) 0.0491(5) Uani 1 1 d
H17 H 1.402(3) 0.4747(9) 0.3640(18) 0.070(7) Uiso 1 1 d
C18 C 1.2447(3) 0.24972(8) 0.14577(16) 0.0532(5) Uani 1 1 d
H18 H 1.318(3) 0.2225(9) 0.1332(16) 0.064(6) Uiso 1 1 d
C19 C 0.5774(3) 0.32736(8) 0.40298(16) 0.0521(5) Uani 1 1 d
C20 C 1.2781(3) 0.51941(8) 0.25134(16) 0.0493(5) Uani 1 1 d
H20 H 1.360(3) 0.5472(9) 0.2549(16) 0.058(6) Uiso 1 1 d
C21 C 1.1481(3) 0.24514(8) 0.22590(18) 0.0569(5) Uani 1 1 d
H21 H 1.153(3) 0.2164(10) 0.2641(18) 0.067(7) Uiso 1 1 d
C22 C 1.2339(3) 0.29402(8) 0.08685(15) 0.0510(5) Uani 1 1 d
H22 H 1.303(3) 0.2971(8) 0.0329(17) 0.063(6) Uiso 1 1 d
C23 C 0.5697(3) 0.38050(8) -0.07110(14) 0.0493(4) Uani 1 1 d
H23 H 0.557(3) 0.3625(8) -0.1317(19) 0.066(7) Uiso 1 1 d
C24 C 1.1296(3) 0.52277(8) 0.17601(16) 0.0498(4) Uani 1 1 d
H24 H 1.109(3) 0.5521(9) 0.1372(16) 0.055(6) Uiso 1 1 d
B2 B 1.5586(3) 0.16110(10) 0.30859(15) 0.0456(5) Uani 1 1 d
H2 H 1.562(3) 0.1345(9) 0.366(2) 0.078(7) Uiso 1 1 d
B3 B 1.6617(3) 0.20411(12) 0.0392(2) 0.0646(7) Uani 1 1 d
H3 H 1.707(4) 0.1959(11) -0.027(2) 0.105(9) Uiso 1 1 d
H3A H 1.770(3) 0.1963(8) 0.1081(17) 0.067(6) Uiso 1 1 d
H3B H 0.890(2) 0.4370(7) 0.4032(13) 0.034(4) Uiso 1 1 d
H3C H 0.650(3) 0.3098(8) 0.2627(16) 0.053(6) Uiso 1 1 d
H3D H 0.970(3) 0.2801(8) 0.2980(15) 0.050(5) Uiso 1 1 d
H3E H 1.850(2) 0.0992(7) 0.1778(14) 0.046(5) Uiso 1 1 d
H3F H 1.120(3) 0.3659(8) 0.0661(16) 0.052(5) Uiso 1 1 d
H3G H 1.551(3) 0.1754(8) 0.0493(15) 0.054(5) Uiso 1 1 d
H3H H 0.734(3) 0.4278(8) 0.5377(16) 0.052(6) Uiso 1 1 d
H3I H 1.477(3) 0.1465(7) 0.2328(16) 0.048(5) Uiso 1 1 d
H3J H 0.534(3) 0.3570(7) 0.5365(17) 0.055(6) Uiso 1 1 d
H3K H 0.495(3) 0.3007(8) 0.4023(16) 0.057(6) Uiso 1 1 d
H3L H 1.619(3) 0.0773(8) 0.1163(18) 0.068(6) Uiso 1 1 d
H3M H 1.811(3) 0.0507(9) 0.0704(18) 0.071(6) Uiso 1 1 d
H3N H 1.689(3) 0.1695(8) 0.2892(16) 0.057(6) Uiso 1 1 d
H3O H 1.610(4) 0.2405(11) 0.048(2) 0.098(9) Uiso 1 1 d
H3P H 1.509(3) 0.1963(10) 0.3290(18) 0.085(8) Uiso 1 1 d

loop_
_atom_site_aniso_label
_atom_site_aniso_U_11
_atom_site_aniso_U_22
_atom_site_aniso_U_33
_atom_site_aniso_U_23
_atom_site_aniso_U_13
_atom_site_aniso_U_12
Zn1 0.03604(11) 0.04382(12) 0.03122(11) 0.00131(8) 0.00355(7) 0.00793(8)
P1 0.02710(17) 0.02930(19) 0.02370(17) -0.00053(14) 0.00634(13) 0.00107(14)
C1 0.0304(7) 0.0329(8) 0.0287(7) -0.0013(6) 0.0052(6) 0.0043(6)
C2 0.0293(7) 0.0334(8) 0.0298(7) -0.0046(6) 0.0099(6) -0.0017(6)
C3 0.0298(7) 0.0368(8) 0.0253(7) 0.0013(6) 0.0078(5) 0.0035(6)
C4 0.0277(7) 0.0309(7) 0.0274(7) 0.0002(6) 0.0049(5) -0.0026(6)
C5 0.0387(8) 0.0405(9) 0.0324(8) -0.0020(7) 0.0094(6) 0.0032(7)
C6 0.0373(9) 0.0471(10) 0.0360(8) 0.0002(8) 0.0032(7) -0.0025(7)
C7 0.0418(9) 0.0414(9) 0.0433(9) 0.0089(8) 0.0137(8) 0.0061(7)
C8 0.0363(9) 0.0380(9) 0.0435(9) 0.0008(7) 0.0079(7) 0.0001(7)
C9 0.0407(9) 0.0464(10) 0.0434(9) -0.0024(8) 0.0165(7) -0.0059(8)
C10 0.0501(10) 0.0473(10) 0.0393(9) 0.0081(8) 0.0177(8) 0.0145(8)
C11 0.0333(8) 0.0473(10) 0.0453(9) 0.0019(8) 0.0016(7) 0.0061(7)
C12 0.0348(8) 0.0453(9) 0.0324(8) -0.0055(7) 0.0043(6) 0.0051(7)
C13 0.0522(11) 0.0681(13) 0.0469(10) 0.0123(10) 0.0297(9) 0.0111(9)
C14 0.0430(9) 0.0385(8) 0.0328(8) -0.0073(7) 0.0042(7) 0.0038(7)
C15 0.0561(11) 0.0587(11) 0.0328(8) -0.0037(8) 0.0177(8) 0.0098(9)
C16 0.0406(9) 0.0475(10) 0.0399(9) 0.0012(8) -0.0076(7) -0.0034(8)
B1 0.0501(12) 0.0481(12) 0.0420(11) 0.0001(9) 0.0089(9) 0.0135(9)
C17 0.0371(9) 0.0666(13) 0.0428(9) -0.0128(9) 0.0045(8) -0.0122(9)
C18 0.0503(11) 0.0486(11) 0.0613(12) -0.0029(9) 0.0108(9) 0.0211(9)
C19 0.0486(11) 0.0540(11) 0.0604(12) 0.0061(10) 0.0284(9) -0.0061(9)
C20 0.0468(10) 0.0487(11) 0.0557(11) -0.0160(9) 0.0180(9) -0.0178(9)
C21 0.0602(12) 0.0403(10) 0.0724(14) 0.0163(10) 0.0177(10) 0.0171(9)
C22 0.0514(11) 0.0621(12) 0.0432(10) 0.0011(9) 0.0186(8) 0.0199(9)
C23 0.0589(11) 0.0520(11) 0.0324(9) -0.0114(8) -0.0061(8) 0.0020(9)
C24 0.0543(11) 0.0363(9) 0.0611(12) 0.0031(9) 0.0170(9) -0.0066(8)
B2 0.0527(12) 0.0563(12) 0.0282(9) -0.0018(9) 0.0077(8) 0.0198(10)
B3 0.0503(13) 0.0817(19) 0.0672(16) 0.0371(14) 0.0260(12) 0.0225(13)

loop_
_atom_type_symbol
_atom_type_description
_atom_type_scat_dispersion_real
_atom_type_scat_dispersion_imag
_atom_type_scat_source
P P 0.1023 0.0942 'International Tables Vol C Tables 4.2.6.8 and 6.1.1.4'
C C 0.0033 0.0016 'International Tables Vol C Tables 4.2.6.8 and 6.1.1.4'
B B 0.0013 0.0007 'International Tables Vol C Tables 4.2.6.8 and 6.1.1.4'
H H 0.0000 0.0000 'International Tables Vol C Tables 4.2.6.8 and 6.1.1.4'
Zn Zn 0.2839 1.4301 'International Tables Vol C Tables 4.2.6.8 and 6.1.1.4'

loop_
_geom_angle_atom_site_label_1
_geom_angle_atom_site_label_2
_geom_angle_atom_site_label_3
_geom_angle
B3 Zn1 B2 121.13(10)
B3 Zn1 B1 120.73(10)
B2 Zn1 B1 118.08(8)
C3 P1 C1 112.48(7)
C3 P1 C4 105.95(7)
C1 P1 C4 111.33(7)
C3 P1 C2 110.99(7)
C1 P1 C2 106.06(7)
C4 P1 C2 110.10(7)
C7 C1 C10 120.05(15)
C7 C1 P1 122.61(12)
C10 C1 P1 117.25(12)
C8 C2 C6 119.74(15)
C8 C2 P1 122.15(12)
C6 C2 P1 118.04(12)
C5 C3 C9 120.30(14)
C5 C3 P1 121.38(12)
C9 C3 P1 118.13(12)
C14 C4 C12 119.80(14)
C14 C4 P1 122.91(12)
C12 C4 P1 117.29(11)
C15 C5 C3 119.23(17)
C17 C6 C2 119.67(18)
C21 C7 C1 119.01(16)
C2 C8 C24 120.00(17)
C19 C9 C3 119.63(17)
C22 C10 C1 119.88(17)
C16 C11 C12 119.97(17)
C11 C12 C4 119.96(15)
C19 C13 C15 120.81(17)
C23 C14 C4 119.17(16)
C13 C15 C5 120.18(18)
C23 C16 C11 120.04(16)
C20 C17 C6 120.35(18)
C22 C18 C21 120.23(17)
C13 C19 C9 119.83(18)
C17 C20 C24 120.41(17)
C18 C21 C7 120.69(18)
C18 C22 C10 120.11(17)
C16 C23 C14 121.05(16)
C20 C24 C8 119.83(19)

loop_
_geom_bond_atom_site_label_1
_geom_bond_atom_site_label_2
_geom_bond_distance
Zn1 B3 2.216(2)
Zn1 B2 2.232(2)
Zn1 B1 2.245(2)
P1 C3 1.7853(14)
P1 C1 1.7862(15)
P1 C4 1.7891(14)
P1 C2 1.7905(15)
C1 C7 1.381(2)
C1 C10 1.395(2)
C2 C8 1.380(2)
C2 C6 1.394(2)
C3 C5 1.385(2)
C3 C9 1.395(2)
C4 C14 1.386(2)
C4 C12 1.395(2)
C5 C15 1.383(2)
C6 C17 1.380(3)
C7 C21 1.380(3)
C8 C24 1.385(2)
C9 C19 1.379(2)
C10 C22 1.374(2)
C11 C16 1.377(3)
C11 C12 1.379(2)
C13 C19 1.373(3)
C13 C15 1.377(3)
C14 C23 1.380(2)
C16 C23 1.372(3)
C17 C20 1.369(3)
C18 C22 1.365(3)
C18 C21 1.379(3)
C20 C24 1.380(3)

loop_
_geom_torsion_atom_site_label_1
_geom_torsion_atom_site_label_2
_geom_torsion_atom_site_label_3
_geom_torsion_atom_site_label_4
_geom_torsion
C3 P1 C1 C7 2.50(16)
C4 P1 C1 C7 -116.24(14)
C2 P1 C1 C7 124.00(14)
C3 P1 C1 C10 -174.02(13)
C4 P1 C1 C10 67.24(15)
C2 P1 C1 C10 -52.51(15)
C3 P1 C2 C8 -115.73(13)
C1 P1 C2 C8 121.82(13)
C4 P1 C2 C8 1.26(15)
C3 P1 C2 C6 67.42(14)
C1 P1 C2 C6 -55.03(14)
C4 P1 C2 C6 -175.59(12)
C1 P1 C3 C5 123.23(13)
C4 P1 C3 C5 -114.92(13)
C2 P1 C3 C5 4.58(15)
C1 P1 C3 C9 -61.72(15)
C4 P1 C3 C9 60.13(15)
C2 P1 C3 C9 179.63(13)
C3 P1 C4 C14 -133.10(14)
C1 P1 C4 C14 -10.52(16)
C2 P1 C4 C14 106.81(14)
C3 P1 C4 C12 46.54(14)
C1 P1 C4 C12 169.12(12)
C2 P1 C4 C12 -73.55(13)
C9 C3 C5 C15 0.1(2)
P1 C3 C5 C15 175.07(13)
C8 C2 C6 C17 0.6(2)
P1 C2 C6 C17 177.55(13)
C10 C1 C7 C21 -0.4(3)
P1 C1 C7 C21 -176.79(15)
C6 C2 C8 C24 0.2(2)
P1 C2 C8 C24 -176.59(13)
C5 C3 C9 C19 -0.8(3)
P1 C3 C9 C19 -175.92(15)
C7 C1 C10 C22 1.2(3)
P1 C1 C10 C22 177.83(15)
C16 C11 C12 C4 -0.3(3)
C14 C4 C12 C11 -0.5(2)
P1 C4 C12 C11 179.88(13)
C12 C4 C14 C23 0.9(3)
P1 C4 C14 C23 -179.44(14)
C19 C13 C15 C5 0.3(3)
C3 C5 C15 C13 0.1(3)
C12 C11 C16 C23 0.7(3)
C2 C6 C17 C20 -1.0(3)
C15 C13 C19 C9 -1.0(3)
C3 C9 C19 C13 1.2(3)
C6 C17 C20 C24 0.6(3)
C22 C18 C21 C7 1.6(3)
C1 C7 C21 C18 -1.0(3)
C21 C18 C22 C10 -0.7(3)
C1 C10 C22 C18 -0.7(3)
C11 C16 C23 C14 -0.2(3)
C4 C14 C23 C16 -0.6(3)
C17 C20 C24 C8 0.2(3)
C2 C8 C24 C20 -0.6(3)
